data_7114237
loop_
_publ_author_name
'Frey, Joseph'
'Bond, Andrew D.'
'Holmes, Andrew B.'

_publ_section_title
;
 Improved synthesis of dithieno[3,2-b:2???,3???-d]thiophene (DTT) and
 derivatives for cross couplingElectronic supplementary information (ESI)
 available: spectral data for 2, 3, 6, 8, 9 and 12, experimental data for
 6, displacement ellipsoid diagram for 9 and crystal packing diagram for
 12. See http://www.rsc.org/suppdata/cc/b2/b207403f/
;
_journal_issue 20
_journal_name_full 'Chemical Communications'
_journal_page_first 2424
_journal_paper_doi 10.1039/b207403f
_journal_year 2002
_chemical_formula_moiety 'C28 H32 S5'
_chemical_formula_sum 'C28 H32 S5'
_chemical_formula_weight 528.84
_space_group_IT_number 2
_symmetry_cell_setting triclinic
_symmetry_space_group_name_Hall '-P 1'
_symmetry_space_group_name_H-M 'P -1'
_atom_sites_solution_hydrogens geom
_atom_sites_solution_primary direct
_atom_sites_solution_secondary difmap
_cell_angle_alpha 76.087(3)
_cell_angle_beta 83.466(3)
_cell_angle_gamma 71.136(3)
_cell_formula_units_Z 2
_cell_length_a 7.8796(4)
_cell_length_b 11.3296(5)
_cell_length_c 15.8922(8)
_cell_measurement_reflns_used 15629
_cell_measurement_temperature 180(2)
_cell_measurement_theta_max 27.48
_cell_measurement_theta_min 1.00
_cell_volume 1302.15(11)
_computing_cell_refinement 'HKL Scalepack (Otwinowski & Minor 1997)'
_computing_data_collection 'Collect (Nonius B.V. 1998)'
_computing_data_reduction
;
HKL Denzo and Scalepack (Otwinowski & Minor 1997)
;
_computing_publication_material 'SHELXTL v6.12 (Bruker AXS, 2001)'
_computing_structure_refinement 'SHELXTL v6.12 (Bruker AXS, 2001)'
_computing_structure_solution 'SIR-92 (Altomare et al. 1994)'
_diffrn_ambient_temperature 180(2)
_diffrn_measured_fraction_theta_full 0.990
_diffrn_measured_fraction_theta_max 0.990
_diffrn_measurement_device_type 'Nonius Kappa CCD'
_diffrn_measurement_method 'Thin slice \w and \f scans'
_diffrn_radiation_monochromator graphite
_diffrn_radiation_source 'fine-focus sealed tube'
_diffrn_radiation_type MoK\a
_diffrn_radiation_wavelength 0.7107
_diffrn_reflns_av_R_equivalents 0.0371
_diffrn_reflns_av_sigmaI/netI 0.0511
_diffrn_reflns_limit_h_max 10
_diffrn_reflns_limit_h_min -10
_diffrn_reflns_limit_k_max 14
_diffrn_reflns_limit_k_min -14
_diffrn_reflns_limit_l_max 20
_diffrn_reflns_limit_l_min -19
_diffrn_reflns_number 14683
_diffrn_reflns_theta_full 27.52
_diffrn_reflns_theta_max 27.52
_diffrn_reflns_theta_min 3.61
_diffrn_standards_number 0
_exptl_absorpt_coefficient_mu 0.461
_exptl_absorpt_correction_T_max 0.927
_exptl_absorpt_correction_T_min 0.889
_exptl_absorpt_correction_type multi-scan
_exptl_absorpt_process_details 'Sortav Blessing (1995)'
_exptl_crystal_colour yellow
_exptl_crystal_density_diffrn 1.349
_exptl_crystal_density_method 'not measured'
_exptl_crystal_description block
_exptl_crystal_F_000 560
_exptl_crystal_size_max 0.23
_exptl_crystal_size_mid 0.14
_exptl_crystal_size_min 0.12
_refine_diff_density_max 1.065
_refine_diff_density_min -0.466
_refine_diff_density_rms 0.064
_refine_ls_extinction_method none
_refine_ls_goodness_of_fit_ref 1.023
_refine_ls_hydrogen_treatment constr
_refine_ls_matrix_type full
_refine_ls_number_parameters 300
_refine_ls_number_reflns 5930
_refine_ls_number_restraints 0
_refine_ls_restrained_S_all 1.023
_refine_ls_R_factor_all 0.0670
_refine_ls_R_factor_gt 0.0482
_refine_ls_shift/su_max 0.001
_refine_ls_shift/su_mean 0.000
_refine_ls_structure_factor_coef Fsqd
_refine_ls_weighting_details 'calc w=1/[\s^2^(Fo^2^)+(0.0461P)^2^+1.0633P] where P=(Fo^2^+2Fc^2^)/3'
_refine_ls_weighting_scheme calc
_refine_ls_wR_factor_gt 0.1096
_refine_ls_wR_factor_ref 0.1192
_reflns_number_gt 4605
_reflns_number_total 5930
_reflns_threshold_expression >2sigma(I)
_cod_data_source_file b207403f.txt
_cod_data_source_block ah0131
_cod_original_sg_symbol_H-M P-1
_cod_database_code 7114237

loop_
_symmetry_equiv_pos_as_xyz
'x, y, z'
'-x, -y, -z'

loop_
_atom_site_label
_atom_site_type_symbol
_atom_site_fract_x
_atom_site_fract_y
_atom_site_fract_z
_atom_site_U_iso_or_equiv
_atom_site_adp_type
_atom_site_occupancy
_atom_site_symmetry_multiplicity
_atom_site_calc_flag
_atom_site_refinement_flags
S1 S -0.77289(9) -0.03462(6) 0.58300(4) 0.03629(16) Uani 1 1 d .
S2 S -0.43449(8) -0.03109(6) 0.78388(4) 0.03144(15) Uani 1 1 d .
S3 S -0.21950(8) 0.21043(6) 0.59215(4) 0.03468(16) Uani 1 1 d .
S4 S -0.07301(8) 0.09520(6) 0.85091(4) 0.03179(15) Uani 1 1 d .
S5 S 0.22844(9) 0.12795(6) 0.94935(4) 0.03944(17) Uani 1 1 d .
C1 C -0.9112(3) -0.1254(2) 0.62462(17) 0.0370(6) Uani 1 1 d .
H1A H -0.9959 -0.1369 0.5919 0.044 Uiso 1 1 calc R
C2 C -0.8855(3) -0.1788(2) 0.70994(17) 0.0355(5) Uani 1 1 d .
H2A H -0.9511 -0.2322 0.7435 0.043 Uiso 1 1 calc R
C3 C -0.7504(3) -0.1473(2) 0.74461(15) 0.0292(5) Uani 1 1 d .
C4 C -0.6767(3) -0.0682(2) 0.68255(15) 0.0288(5) Uani 1 1 d .
C5 C -0.5386(3) -0.0100(2) 0.68733(15) 0.0284(5) Uani 1 1 d .
C6 C -0.4769(3) 0.0689(2) 0.62000(15) 0.0304(5) Uani 1 1 d .
H6A H -0.5175 0.0917 0.5625 0.036 Uiso 1 1 calc R
C7 C -0.3459(3) 0.1124(2) 0.64588(15) 0.0292(5) Uani 1 1 d .
C8 C -0.3096(3) 0.0670(2) 0.73329(15) 0.0278(5) Uani 1 1 d .
C9 C -0.1773(3) 0.1120(2) 0.75742(14) 0.0278(5) Uani 1 1 d .
C10 C -0.1154(3) 0.1896(2) 0.68834(15) 0.0292(5) Uani 1 1 d .
C11 C 0.0189(3) 0.2343(2) 0.70942(15) 0.0308(5) Uani 1 1 d .
H11A H 0.0754 0.2879 0.6689 0.037 Uiso 1 1 calc R
C12 C 0.0579(3) 0.1911(2) 0.79549(15) 0.0290(5) Uani 1 1 d .
C13 C 0.1890(3) 0.2125(2) 0.84332(15) 0.0299(5) Uani 1 1 d .
C14 C 0.2982(3) 0.2894(2) 0.81649(16) 0.0317(5) Uani 1 1 d .
C15 C 0.4117(4) 0.2782(3) 0.88289(17) 0.0403(6) Uani 1 1 d .
H15A H 0.4957 0.3244 0.8757 0.048 Uiso 1 1 calc R
C16 C 0.3897(4) 0.1952(3) 0.95797(18) 0.0463(7) Uani 1 1 d .
H16A H 0.4553 0.1770 1.0086 0.056 Uiso 1 1 calc R
C17 C -0.6951(3) -0.1970(2) 0.83759(15) 0.0318(5) Uani 1 1 d .
H17A H -0.7176 -0.1233 0.8650 0.038 Uiso 1 1 calc R
H17B H -0.5644 -0.2416 0.8380 0.038 Uiso 1 1 calc R
C18 C -0.7917(3) -0.2880(2) 0.89232(15) 0.0338(5) Uani 1 1 d .
H18A H -0.9224 -0.2433 0.8929 0.041 Uiso 1 1 calc R
H18B H -0.7703 -0.3616 0.8649 0.041 Uiso 1 1 calc R
C19 C -0.7316(3) -0.3373(2) 0.98513(15) 0.0332(5) Uani 1 1 d .
H19A H -0.7637 -0.2647 1.0144 0.040 Uiso 1 1 calc R
H19B H -0.5993 -0.3749 0.9846 0.040 Uiso 1 1 calc R
C20 C -0.8160(3) -0.4374(2) 1.03656(16) 0.0354(5) Uani 1 1 d .
H20A H -0.9481 -0.3993 1.0370 0.043 Uiso 1 1 calc R
H20B H -0.7847 -0.5092 1.0066 0.043 Uiso 1 1 calc R
C21 C -0.7579(4) -0.4898(2) 1.12960(16) 0.0368(6) Uani 1 1 d .
H21A H -0.7928 -0.4191 1.1607 0.044 Uiso 1 1 calc R
H21B H -0.6255 -0.5265 1.1298 0.044 Uiso 1 1 calc R
C22 C -0.8423(4) -0.5922(3) 1.17700(19) 0.0505(7) Uani 1 1 d .
H22A H -0.7954 -0.6277 1.2353 0.076 Uiso 1 1 calc R
H22B H -0.8128 -0.6605 1.1448 0.076 Uiso 1 1 calc R
H22C H -0.9729 -0.5544 1.1813 0.076 Uiso 1 1 calc R
C23 C 0.3027(3) 0.3728(2) 0.72692(16) 0.0323(5) Uani 1 1 d .
H23A H 0.1795 0.4304 0.7142 0.039 Uiso 1 1 calc R
H23B H 0.3376 0.3172 0.6844 0.039 Uiso 1 1 calc R
C24 C 0.4284(3) 0.4541(2) 0.71268(17) 0.0376(6) Uani 1 1 d .
H24A H 0.5526 0.3977 0.7243 0.045 Uiso 1 1 calc R
H24B H 0.3940 0.5112 0.7542 0.045 Uiso 1 1 calc R
C25 C 0.4226(4) 0.5346(3) 0.62029(18) 0.0439(6) Uani 1 1 d .
H25A H 0.4587 0.4759 0.5798 0.053 Uiso 1 1 calc R
H25B H 0.2965 0.5872 0.6090 0.053 Uiso 1 1 calc R
C26 C 0.5386(4) 0.6232(3) 0.5985(2) 0.0537(8) Uani 1 1 d .
H26A H 0.5020 0.6827 0.5422 0.064 Uiso 1 1 calc R
H26B H 0.5134 0.6750 0.6431 0.064 Uiso 1 1 calc R
C27 C 0.7336(4) 0.5599(3) 0.5929(2) 0.0575(8) Uani 1 1 d .
H27A H 0.7596 0.5015 0.5524 0.069 Uiso 1 1 calc R
H27B H 0.7745 0.5079 0.6508 0.069 Uiso 1 1 calc R
C28 C 0.8395(5) 0.6578(4) 0.5612(2) 0.0705(10) Uani 1 1 d .
H28A H 0.8091 0.7030 0.5014 0.106 Uiso 1 1 calc R
H28B H 0.9686 0.6127 0.5634 0.106 Uiso 1 1 calc R
H28C H 0.8075 0.7195 0.5987 0.106 Uiso 1 1 calc R

loop_
_atom_site_aniso_label
_atom_site_aniso_U_11
_atom_site_aniso_U_22
_atom_site_aniso_U_33
_atom_site_aniso_U_23
_atom_site_aniso_U_13
_atom_site_aniso_U_12
S1 0.0388(3) 0.0436(3) 0.0298(3) -0.0050(3) -0.0069(3) -0.0173(3)
S2 0.0343(3) 0.0352(3) 0.0270(3) -0.0025(2) -0.0034(2) -0.0159(2)
S3 0.0367(3) 0.0427(3) 0.0273(3) -0.0001(2) -0.0058(2) -0.0195(3)
S4 0.0346(3) 0.0368(3) 0.0261(3) -0.0043(2) -0.0029(2) -0.0151(2)
S5 0.0436(4) 0.0451(4) 0.0301(3) -0.0016(3) -0.0084(3) -0.0167(3)
C1 0.0368(13) 0.0437(14) 0.0367(14) -0.0093(11) -0.0063(11) -0.0186(11)
C2 0.0352(13) 0.0383(13) 0.0372(14) -0.0091(11) -0.0012(10) -0.0164(11)
C3 0.0282(11) 0.0294(11) 0.0304(12) -0.0080(9) -0.0001(9) -0.0086(9)
C4 0.0267(11) 0.0307(11) 0.0286(12) -0.0071(9) -0.0046(9) -0.0065(9)
C5 0.0278(11) 0.0295(11) 0.0273(12) -0.0064(9) -0.0021(9) -0.0073(9)
C6 0.0302(12) 0.0341(12) 0.0276(12) -0.0046(9) -0.0058(9) -0.0109(10)
C7 0.0287(12) 0.0302(11) 0.0275(12) -0.0027(9) -0.0021(9) -0.0093(9)
C8 0.0269(11) 0.0278(11) 0.0280(12) -0.0049(9) -0.0016(9) -0.0084(9)
C9 0.0278(11) 0.0283(11) 0.0266(12) -0.0057(9) -0.0018(9) -0.0078(9)
C10 0.0299(12) 0.0312(11) 0.0265(12) -0.0041(9) -0.0018(9) -0.0105(9)
C11 0.0287(12) 0.0335(12) 0.0314(12) -0.0049(10) -0.0041(10) -0.0115(10)
C12 0.0258(11) 0.0294(11) 0.0308(12) -0.0067(9) -0.0012(9) -0.0069(9)
C13 0.0293(12) 0.0333(12) 0.0265(12) -0.0060(9) -0.0028(9) -0.0086(9)
C14 0.0302(12) 0.0344(12) 0.0327(13) -0.0115(10) -0.0035(10) -0.0092(10)
C15 0.0412(14) 0.0439(14) 0.0404(15) -0.0083(12) -0.0090(12) -0.0173(12)
C16 0.0470(16) 0.0556(17) 0.0398(15) -0.0083(13) -0.0169(13) -0.0166(13)
C17 0.0306(12) 0.0330(12) 0.0329(13) -0.0050(10) -0.0038(10) -0.0119(10)
C18 0.0372(13) 0.0375(13) 0.0308(13) -0.0075(10) -0.0009(10) -0.0172(11)
C19 0.0364(13) 0.0361(12) 0.0300(12) -0.0080(10) -0.0004(10) -0.0147(10)
C20 0.0384(13) 0.0348(13) 0.0355(14) -0.0074(10) -0.0008(11) -0.0149(11)
C21 0.0453(15) 0.0340(12) 0.0320(13) -0.0048(10) -0.0006(11) -0.0152(11)
C22 0.0636(19) 0.0496(16) 0.0401(16) -0.0018(13) 0.0006(14) -0.0265(14)
C23 0.0294(12) 0.0360(12) 0.0336(13) -0.0083(10) -0.0030(10) -0.0118(10)
C24 0.0340(13) 0.0408(13) 0.0437(15) -0.0149(12) 0.0005(11) -0.0157(11)
C25 0.0479(16) 0.0448(15) 0.0436(16) -0.0086(12) 0.0079(13) -0.0244(13)
C26 0.0572(19) 0.0492(16) 0.062(2) -0.0169(15) 0.0077(15) -0.0252(14)
C27 0.0539(19) 0.0611(19) 0.065(2) -0.0159(16) 0.0000(16) -0.0271(16)
C28 0.064(2) 0.096(3) 0.066(2) -0.007(2) 0.0049(18) -0.053(2)

loop_
_atom_type_symbol
_atom_type_description
_atom_type_scat_dispersion_real
_atom_type_scat_dispersion_imag
_atom_type_scat_source
C C 0.0033 0.0016 'International Tables Vol C Tables 4.2.6.8 and 6.1.1.4'
H H 0.0000 0.0000 'International Tables Vol C Tables 4.2.6.8 and 6.1.1.4'
S S 0.1246 0.1234 'International Tables Vol C Tables 4.2.6.8 and 6.1.1.4'

loop_
_geom_angle_atom_site_label_1
_geom_angle_atom_site_label_2
_geom_angle_atom_site_label_3
_geom_angle
C1 S1 C4 91.87(12)
C8 S2 C5 91.54(11)
C7 S3 C10 90.36(11)
C9 S4 C12 91.47(11)
C16 S5 C13 92.03(13)
C2 C1 S1 111.87(19)
C2 C1 H1A 124.1
S1 C1 H1A 124.1
C1 C2 C3 113.6(2)
C1 C2 H2A 123.2
C3 C2 H2A 123.2
C4 C3 C2 111.5(2)
C4 C3 C17 124.9(2)
C2 C3 C17 123.6(2)
C3 C4 C5 131.4(2)
C3 C4 S1 111.16(17)
C5 C4 S1 117.42(17)
C6 C5 C4 125.9(2)
C6 C5 S2 111.48(17)
C4 C5 S2 122.64(17)
C5 C6 C7 112.3(2)
C5 C6 H6A 123.8
C7 C6 H6A 123.8
C8 C7 C6 113.3(2)
C8 C7 S3 112.63(17)
C6 C7 S3 134.02(19)
C7 C8 C9 112.1(2)
C7 C8 S2 111.33(17)
C9 C8 S2 136.56(18)
C10 C9 C8 112.5(2)
C10 C9 S4 110.95(17)
C8 C9 S4 136.58(18)
C9 C10 C11 114.1(2)
C9 C10 S3 112.43(17)
C11 C10 S3 133.42(18)
C12 C11 C10 111.8(2)
C12 C11 H11A 124.1
C10 C11 H11A 124.1
C11 C12 C13 129.6(2)
C11 C12 S4 111.59(17)
C13 C12 S4 118.85(17)
C14 C13 C12 129.9(2)
C14 C13 S5 111.16(18)
C12 C13 S5 118.86(18)
C13 C14 C15 111.6(2)
C13 C14 C23 125.0(2)
C15 C14 C23 123.3(2)
C16 C15 C14 114.0(2)
C16 C15 H15A 123.0
C14 C15 H15A 123.0
C15 C16 S5 111.2(2)
C15 C16 H16A 124.4
S5 C16 H16A 124.4
C3 C17 C18 114.62(19)
C3 C17 H17A 108.6
C18 C17 H17A 108.6
C3 C17 H17B 108.6
C18 C17 H17B 108.6
H17A C17 H17B 107.6
C19 C18 C17 113.26(19)
C19 C18 H18A 108.9
C17 C18 H18A 108.9
C19 C18 H18B 108.9
C17 C18 H18B 108.9
H18A C18 H18B 107.7
C18 C19 C20 112.7(2)
C18 C19 H19A 109.1
C20 C19 H19A 109.1
C18 C19 H19B 109.1
C20 C19 H19B 109.1
H19A C19 H19B 107.8
C21 C20 C19 114.2(2)
C21 C20 H20A 108.7
C19 C20 H20A 108.7
C21 C20 H20B 108.7
C19 C20 H20B 108.7
H20A C20 H20B 107.6
C20 C21 C22 111.9(2)
C20 C21 H21A 109.2
C22 C21 H21A 109.2
C20 C21 H21B 109.2
C22 C21 H21B 109.2
H21A C21 H21B 107.9
C21 C22 H22A 109.5
C21 C22 H22B 109.5
H22A C22 H22B 109.5
C21 C22 H22C 109.5
H22A C22 H22C 109.5
H22B C22 H22C 109.5
C14 C23 C24 116.1(2)
C14 C23 H23A 108.3
C24 C23 H23A 108.3
C14 C23 H23B 108.3
C24 C23 H23B 108.3
H23A C23 H23B 107.4
C23 C24 C25 111.9(2)
C23 C24 H24A 109.2
C25 C24 H24A 109.2
C23 C24 H24B 109.2
C25 C24 H24B 109.2
H24A C24 H24B 107.9
C26 C25 C24 117.0(2)
C26 C25 H25A 108.0
C24 C25 H25A 108.0
C26 C25 H25B 108.0
C24 C25 H25B 108.0
H25A C25 H25B 107.3
C27 C26 C25 115.6(3)
C27 C26 H26A 108.4
C25 C26 H26A 108.4
C27 C26 H26B 108.4
C25 C26 H26B 108.4
H26A C26 H26B 107.4
C26 C27 C28 111.9(3)
C26 C27 H27A 109.2
C28 C27 H27A 109.2
C26 C27 H27B 109.2
C28 C27 H27B 109.2
H27A C27 H27B 107.9
C27 C28 H28A 109.5
C27 C28 H28B 109.5
H28A C28 H28B 109.5
C27 C28 H28C 109.5
H28A C28 H28C 109.5
H28B C28 H28C 109.5

loop_
_geom_bond_atom_site_label_1
_geom_bond_atom_site_label_2
_geom_bond_distance
S1 C1 1.707(3)
S1 C4 1.737(2)
S2 C8 1.717(2)
S2 C5 1.752(2)
S3 C7 1.738(2)
S3 C10 1.747(2)
S4 C9 1.720(2)
S4 C12 1.754(2)
S5 C16 1.711(3)
S5 C13 1.733(2)
C1 C2 1.354(4)
C1 H1A 0.9500
C2 C3 1.428(3)
C2 H2A 0.9500
C3 C4 1.376(3)
C3 C17 1.509(3)
C4 C5 1.460(3)
C5 C6 1.373(3)
C6 C7 1.414(3)
C6 H6A 0.9500
C7 C8 1.388(3)
C8 C9 1.422(3)
C9 C10 1.381(3)
C10 C11 1.413(3)
C11 C12 1.372(3)
C11 H11A 0.9500
C12 C13 1.461(3)
C13 C14 1.380(3)
C14 C15 1.416(3)
C14 C23 1.511(3)
C15 C16 1.363(4)
C15 H15A 0.9500
C16 H16A 0.9500
C17 C18 1.525(3)
C17 H17A 0.9900
C17 H17B 0.9900
C18 C19 1.518(3)
C18 H18A 0.9900
C18 H18B 0.9900
C19 C20 1.521(3)
C19 H19A 0.9900
C19 H19B 0.9900
C20 C21 1.518(3)
C20 H20A 0.9900
C20 H20B 0.9900
C21 C22 1.523(4)
C21 H21A 0.9900
C21 H21B 0.9900
C22 H22A 0.9800
C22 H22B 0.9800
C22 H22C 0.9800
C23 C24 1.523(3)
C23 H23A 0.9900
C23 H23B 0.9900
C24 C25 1.528(4)
C24 H24A 0.9900
C24 H24B 0.9900
C25 C26 1.522(4)
C25 H25A 0.9900
C25 H25B 0.9900
C26 C27 1.473(4)
C26 H26A 0.9900
C26 H26B 0.9900
C27 C28 1.554(4)
C27 H27A 0.9900
C27 H27B 0.9900
C28 H28A 0.9800
C28 H28B 0.9800
C28 H28C 0.9800

loop_
_geom_torsion_atom_site_label_1
_geom_torsion_atom_site_label_2
_geom_torsion_atom_site_label_3
_geom_torsion_atom_site_label_4
_geom_torsion
C4 S1 C1 C2 -0.1(2)
S1 C1 C2 C3 -0.1(3)
C1 C2 C3 C4 0.2(3)
C1 C2 C3 C17 -178.9(2)
C2 C3 C4 C5 179.0(2)
C17 C3 C4 C5 -1.9(4)
C2 C3 C4 S1 -0.3(2)
C17 C3 C4 S1 178.82(18)
C1 S1 C4 C3 0.25(18)
C1 S1 C4 C5 -179.16(18)
C3 C4 C5 C6 -179.5(2)
S1 C4 C5 C6 -0.2(3)
C3 C4 C5 S2 -1.2(4)
S1 C4 C5 S2 178.02(12)
C8 S2 C5 C6 0.33(18)
C8 S2 C5 C4 -178.16(19)
C4 C5 C6 C7 178.5(2)
S2 C5 C6 C7 0.0(2)
C5 C6 C7 C8 -0.5(3)
C5 C6 C7 S3 179.42(18)
C10 S3 C7 C8 0.30(18)
C10 S3 C7 C6 -179.6(2)
C6 C7 C8 C9 179.90(19)
S3 C7 C8 C9 -0.1(2)
C6 C7 C8 S2 0.8(3)
S3 C7 C8 S2 -179.19(11)
C5 S2 C8 C7 -0.61(17)
C5 S2 C8 C9 -179.5(2)
C7 C8 C9 C10 -0.3(3)
S2 C8 C9 C10 178.52(19)
C7 C8 C9 S4 179.69(19)
S2 C8 C9 S4 -1.5(4)
C12 S4 C9 C10 -1.11(17)
C12 S4 C9 C8 178.9(2)
C8 C9 C10 C11 -178.84(19)
S4 C9 C10 C11 1.2(3)
C8 C9 C10 S3 0.5(2)
S4 C9 C10 S3 -179.46(11)
C7 S3 C10 C9 -0.48(18)
C7 S3 C10 C11 178.7(2)
C9 C10 C11 C12 -0.6(3)
S3 C10 C11 C12 -179.76(19)
C10 C11 C12 C13 178.8(2)
C10 C11 C12 S4 -0.3(2)
C9 S4 C12 C11 0.81(18)
C9 S4 C12 C13 -178.40(18)
C11 C12 C13 C14 5.6(4)
S4 C12 C13 C14 -175.4(2)
C11 C12 C13 S5 -171.7(2)
S4 C12 C13 S5 7.4(3)
C16 S5 C13 C14 0.14(19)
C16 S5 C13 C12 177.87(19)
C12 C13 C14 C15 -177.5(2)
S5 C13 C14 C15 -0.1(3)
C12 C13 C14 C23 0.7(4)
S5 C13 C14 C23 178.08(18)
C13 C14 C15 C16 0.1(3)
C23 C14 C15 C16 -178.2(2)
C14 C15 C16 S5 0.0(3)
C13 S5 C16 C15 -0.1(2)
C4 C3 C17 C18 -177.3(2)
C2 C3 C17 C18 1.7(3)
C3 C17 C18 C19 179.35(19)
C17 C18 C19 C20 -174.6(2)
C18 C19 C20 C21 179.6(2)
C19 C20 C21 C22 -178.3(2)
C13 C14 C23 C24 177.6(2)
C15 C14 C23 C24 -4.4(3)
C14 C23 C24 C25 -180.0(2)
C23 C24 C25 C26 178.3(2)
C24 C25 C26 C27 70.7(4)
C25 C26 C27 C28 174.1(3)
